data_8101335
loop_
_publ_author_name
'Lemoine, Pascale'
'Tomas, Alain'
'Nguyen-Huy, Dung'
'Viossat, Bernard'

_publ_section_title
;
Crystal structure of aquachloro(salicylato)(1,10-phenanthroline)-copper
(II), C~19~H~15~ClCuN~2~O~4~
;
_journal_issue 4
_journal_name_full 'Zeitschrift f\"ur Kristallographie - New Crystal Structures'
_journal_page_first 521
_journal_page_last 522
_journal_volume 215
_journal_year 2000
_chemical_formula_sum 'C19 H15 Cl Cu N2 O4'
_chemical_formula_weight 434.32
_space_group_IT_number 14
_symmetry_cell_setting monoclinic
_symmetry_space_group_name_Hall '-P 2yn'
_symmetry_space_group_name_H-M 'P 1 21/n 1'
_cell_angle_alpha 90.00
_cell_angle_beta 106.66(3)
_cell_angle_gamma 90.00
_cell_formula_units_Z 4
_cell_length_a 8.187(3)
_cell_length_b 21.053(6)
_cell_length_c 10.673(5)
_cell_measurement_temperature 293(2)
_cell_volume 1762(1)
_diffrn_ambient_temperature 293(2)
_exptl_crystal_density_diffrn 1.637
_exptl_crystal_density_meas 1.62(2)
_refine_ls_R_factor_obs 0.0518
_refine_ls_wR_factor_obs 0.1293
_cod_original_sg_symbol_H-M 'P 21/n'
_cod_database_code 8101335

loop_
_symmetry_equiv_pos_as_xyz
'x, y, z'
'-x+1/2, y+1/2, -z+1/2'
'-x, -y, -z'
'x-1/2, -y-1/2, z-1/2'

loop_
_atom_site_aniso_label
_atom_site_aniso_U_11
_atom_site_aniso_U_22
_atom_site_aniso_U_33
_atom_site_aniso_U_23
_atom_site_aniso_U_13
_atom_site_aniso_U_12
Cu 0.0398(6) 0.0368(6) 0.0238(5) 0.0042(5) 0.0108(4) -0.0051(6)
Cl 0.055(2) 0.068(2) 0.0366(13) -0.0150(12) 0.0220(12) -0.0153(14)
Ow 0.038(4) 0.045(4) 0.037(4) 0.003(3) 0.012(3) -0.005(3)
N1 0.033(4) 0.034(4) 0.022(3) 0.004(3) 0.006(3) 0.002(3)
C2 0.041(6) 0.035(5) 0.032(5) -0.007(4) -0.003(4) 0.002(5)
C3 0.046(6) 0.035(6) 0.047(6) -0.016(5) 0.001(5) 0.004(5)
C4 0.062(7) 0.061(7) 0.032(5) -0.010(5) 0.014(5) 0.012(6)
C5 0.060(7) 0.062(7) 0.029(5) 0.012(5) 0.027(5) 0.011(6)
C6 0.062(7) 0.067(8) 0.046(6) 0.022(6) 0.036(5) 0.022(7)
C7 0.061(8) 0.049(7) 0.070(8) 0.037(6) 0.033(7) 0.011(6)
C8 0.033(6) 0.046(6) 0.074(8) 0.019(6) 0.015(6) -0.012(5)
C9 0.050(6) 0.033(5) 0.049(6) 0.005(4) 0.015(5) -0.007(5)
N10 0.037(5) 0.030(4) 0.027(3) 0.003(3) 0.009(3) -0.001(3)
C11 0.034(5) 0.041(6) 0.036(5) 0.016(4) 0.021(4) 0.014(4)
C12 0.037(5) 0.041(6) 0.040(5) 0.016(5) 0.019(4) 0.019(5)
C13 0.035(5) 0.063(6) 0.024(4) -0.005(5) 0.007(4) 0.015(5)
C14 0.023(4) 0.046(6) 0.025(4) -0.002(4) 0.003(3) 0.005(4)
O21 0.051(5) 0.063(5) 0.069(5) 0.033(4) 0.029(4) 0.011(4)
C21 0.045(6) 0.049(6) 0.031(5) -0.001(4) 0.009(4) -0.008(5)
O22 0.055(4) 0.049(4) 0.027(3) 0.014(3) 0.008(3) -0.014(3)
C22 0.044(5) 0.015(4) 0.029(4) 0.004(3) 0.008(4) -0.001(4)
O23 0.059(5) 0.058(5) 0.070(5) 0.028(4) 0.031(4) 0.021(4)
C23 0.053(7) 0.034(5) 0.036(5) -0.005(4) 0.017(5) 0.000(5)
C24 0.070(8) 0.026(5) 0.039(5) 0.002(4) 0.019(5) -0.001(5)
C25 0.059(7) 0.053(7) 0.036(6) 0.000(5) 0.015(5) -0.020(6)
C26 0.023(5) 0.103(10) 0.050(6) 0.003(7) 0.005(5) -0.019(6)
C27 0.050(6) 0.057(7) 0.044(6) 0.006(5) 0.009(5) -0.009(6)

loop_
_atom_site_label
_atom_site_type_symbol
_atom_site_fract_x
_atom_site_fract_y
_atom_site_fract_z
_atom_site_U_iso_or_equiv
_atom_site_thermal_displace_type
_atom_site_occupancy
_atom_site_calc_flag
_atom_site_refinement_flags
_atom_site_disorder_group
Cu Cu 0.72643(15) 0.45019(5) 0.79335(10) 0.0331(3) Uani 1 d . .
Cl Cl 0.7376(3) 0.50623(13) 0.9746(2) 0.0513(7) Uani 1 d . .
Ow O 0.9882(8) 0.4042(3) 0.8404(6) 0.040(2) Uani 1 d D .
N1 N 0.6386(9) 0.4194(3) 0.6084(6) 0.030(2) Uani 1 d . .
C2 C 0.5447(12) 0.3687(4) 0.5630(9) 0.039(2) Uani 1 d D .
C3 C 0.4943(13) 0.3522(5) 0.4304(10) 0.046(3) Uani 1 d D .
C4 C 0.5415(15) 0.3903(6) 0.3420(10) 0.052(3) Uani 1 d D .
C5 C 0.6917(14) 0.4891(6) 0.3008(9) 0.047(3) Uani 1 d D .
C6 C 0.7784(15) 0.5411(6) 0.3511(10) 0.054(3) Uani 1 d D .
C7 C 0.9302(15) 0.6057(5) 0.5479(12) 0.057(3) Uani 1 d D .
C8 C 0.9652(13) 0.6149(5) 0.6782(12) 0.051(3) Uani 1 d D .
C9 C 0.9105(13) 0.5715(4) 0.7566(10) 0.043(2) Uani 1 d D .
N10 N 0.8157(9) 0.5208(3) 0.7035(7) 0.031(2) Uani 1 d . .
C11 C 0.7812(12) 0.5120(4) 0.5738(9) 0.035(2) Uani 1 d . .
C12 C 0.8336(12) 0.5543(5) 0.4901(9) 0.038(2) Uani 1 d . .
C13 C 0.6336(11) 0.4464(5) 0.3837(8) 0.041(2) Uani 1 d . .
C14 C 0.6791(10) 0.4577(4) 0.5194(8) 0.032(2) Uani 1 d . .
O21 O 0.8435(9) 0.3264(4) 0.9737(7) 0.059(2) Uani 1 d D .
C21 C 0.6846(13) 0.3396(5) 0.9417(9) 0.042(2) Uani 1 d . .
O22 O 0.6181(9) 0.3795(3) 0.8551(6) 0.044(2) Uani 1 d . .
C22 C 0.5797(12) 0.3073(4) 1.0142(8) 0.030(2) Uani 1 d . .
O23 O 0.8184(10) 0.2471(3) 1.1454(7) 0.060(2) Uani 1 d . .
C23 C 0.6507(13) 0.2625(4) 1.1120(9) 0.040(2) Uani 1 d . .
C24 C 0.5443(15) 0.2318(4) 1.1783(9) 0.044(3) Uani 1 d D .
C25 C 0.3790(15) 0.2476(5) 1.1486(10) 0.049(3) Uani 1 d D .
C26 C 0.3055(13) 0.2898(7) 1.0527(11) 0.060(3) Uani 1 d D .
C27 C 0.4070(14) 0.3216(5) 0.9882(10) 0.051(3) Uani 1 d D .
H2 H 0.5098(109) 0.3430(38) 0.6357(63) 0.050(8) Uiso 1 d D .
H3 H 0.4288(99) 0.3140(27) 0.3940(82) 0.050(8) Uiso 1 d D .
H4 H 0.5043(115) 0.3857(42) 0.2505(32) 0.050(8) Uiso 1 d D .
H5 H 0.6431(113) 0.4832(42) 0.1957(33) 0.050(8) Uiso 1 d D .
H6 H 0.8369(106) 0.5660(37) 0.3076(82) 0.050(8) Uiso 1 d D .
H7 H 0.9765(108) 0.6301(39) 0.4927(74) 0.050(8) Uiso 1 d D .
H8 H 1.0600(87) 0.6474(33) 0.7234(78) 0.050(8) Uiso 1 d D .
H9 H 0.9279(117) 0.5853(43) 0.8532(41) 0.050(8) Uiso 1 d D .
H21 H 0.8686(119) 0.2961(33) 1.0418(66) 0.050(8) Uiso 1 d D .
H24 H 0.6153(98) 0.2060(35) 1.2448(64) 0.050(8) Uiso 1 d D .
H25 H 0.3154(101) 0.2349(43) 1.2016(75) 0.050(8) Uiso 1 d D .
H26 H 0.1953(54) 0.3026(43) 1.0276(89) 0.050(8) Uiso 1 d D .
H27 H 0.3581(109) 0.3553(32) 0.9103(61) 0.050(8) Uiso 1 d D .
Hw1 H 0.9918(120) 0.3714(31) 0.8995(72) 0.050(8) Uiso 1 d D .
Hw2 H 1.0658(97) 0.4332(35) 0.8936(78) 0.050(8) Uiso 1 d D .

loop_
_geom_bond_atom_site_label_1
_geom_bond_atom_site_label_2
_geom_bond_distance
_geom_bond_site_symmetry_2
_geom_bond_publ_flag
Cu O22 1.942(6) . yes
Cu N1 2.005(7) . yes
Cu N10 2.016(7) . yes
Cu Cl 2.245(3) . yes
Cu Ow 2.273(7) . yes
N1 C2 1.323(11) . no
N1 C14 1.357(11) . no
C2 C3 1.400(12) . no
C3 C4 1.376(15) . no
C4 C13 1.403(15) . no
C5 C6 1.33(2) . no
C5 C13 1.434(13) . no
C6 C12 1.449(14) . no
C7 C8 1.35(2) . no
C7 C12 1.38(2) . no
C8 C9 1.396(13) . no
C9 N10 1.346(11) . no
N10 C11 1.343(10) . no
C11 C12 1.412(12) . no
C11 C14 1.438(13) . no
C13 C14 1.408(11) . no
O21 C21 1.277(11) . yes
C21 O22 1.252(11) . yes
C21 C22 1.476(12) . yes
C22 C27 1.394(14) . no
C22 C23 1.402(12) . no
O23 C23 1.355(12) . yes
C23 C24 1.426(13) . no
C24 C25 1.341(15) . no
C25 C26 1.36(2) . no
C26 C27 1.394(14) . no
